data_9008211
loop_
_publ_author_name
'Mullen, D. J. E.'
'Nowacki, W.'

_publ_section_title
;
 Refinement of the crystal structures of realgar, AsS and orpiment, As2S3
;
_journal_name_full 'Zeitschrift fur Kristallographie'
_journal_page_first 48
_journal_page_last 65
_journal_volume 136
_journal_year 1972
_chemical_compound_source 'Lengenbach quarry, Binnatal, Switzerland'
_chemical_formula_sum 'As2 S3'
_chemical_name_mineral Orpiment
_space_group_IT_number 14
_symmetry_space_group_name_Hall '-P 2yn'
_symmetry_space_group_name_H-M 'P 1 21/n 1'
_cell_angle_alpha 90
_cell_angle_beta 90.68
_cell_angle_gamma 90
_cell_length_a 11.475
_cell_length_b 9.577
_cell_length_c 4.256
_cell_formula_units_Z 4
_cell_volume 467.685
_database_code_amcsd 0010733
_exptl_crystal_density_diffrn 3.494
_cod_database_code 9008211

loop_
_space_group_symop_operation_xyz
x,y,z
1/2+x,1/2-y,1/2+z
1/2-x,1/2+y,1/2-z
-x,-y,-z

loop_
_atom_site_aniso_label
_atom_site_aniso_U_11
_atom_site_aniso_U_22
_atom_site_aniso_U_33
_atom_site_aniso_U_12
_atom_site_aniso_U_13
_atom_site_aniso_U_23
As1 0.02481 0.02941 0.02560 -0.00139 -0.00851 0.00386
As2 0.02648 0.02769 0.02551 -0.00161 -0.00836 -0.00349
S1 0.03075 0.02398 0.02340 0.00930 0.00049 -0.00165
S2 0.02975 0.02797 0.02808 0.00607 -0.01633 0.00124
S3 0.02588 0.02923 0.02532 0.00406 -0.01138 0.01136

loop_
_atom_site_label
_atom_site_fract_x
_atom_site_fract_y
_atom_site_fract_z
As1 0.26469 0.19171 0.86274
As2 0.48677 0.32122 0.36072
S1 0.40151 0.12128 0.50811
S2 0.34738 0.39723 0.01010
S3 0.12234 0.29354 0.55896

loop_
_cod_related_entry_id
_cod_related_entry_database
_cod_related_entry_code
1 AMCSD 0010733
